data_2104905
loop_
_publ_author_name
'Kanzaki, Masami'
'Xue, Xianyu'
'Reibstein, Sindy'
'Berryman, Eleanor'
'Namgung, Seonyi'

_publ_section_title
;
 Structures of two new high-pressure forms of AlPO~4~ by X-ray powder
 diffraction and NMR spectroscopy
;
_journal_coeditor_code WH5011
_journal_issue 1
_journal_name_full 'Acta Crystallographica Section B'
_journal_page_first 30
_journal_page_last 40
_journal_paper_doi 10.1107/S0108768110051050
_journal_volume 67
_journal_year 2011
_chemical_formula_analytical 'Al O4 P'
_chemical_formula_moiety 'Al O4 P'
_chemical_formula_structural 'Al P O4 '
_chemical_formula_sum 'Al O4 P'
_chemical_formula_weight 121.95
_chemical_name_common 'aluminum orthophosphate'
_chemical_name_systematic ' AlPO4'
_space_group_crystal_system triclinic
_space_group_IT_number 2
_space_group_name_Hall '-P 1'
_space_group_name_H-M_alt 'P -1'
_cell_angle_alpha 98.2630(7)
_cell_angle_beta 104.6220(8)
_cell_angle_gamma 102.1398(8)
_cell_formula_units_Z 6
_cell_length_a 6.13280(10)
_cell_length_b 7.51510(10)
_cell_length_c 8.58010(10)
_cell_measurement_temperature 300
_cell_volume 365.895(9)
_computing_molecular_graphics VESTA
_computing_structure_refinement RIETAN-FP
_computing_structure_solution FOX
_diffrn_ambient_temperature 300
_diffrn_measurement_device_type Debye-Scherrer
_diffrn_radiation_type synchrotron
_diffrn_radiation_wavelength 1.00036
_exptl_absorpt_coefficient_mu 3.24
_pd_char_colour white
_pd_char_particle_morphology powder
_pd_instr_location
; BL19B2, SPring-8
  1-1 Koto, Sayo-cho,
  Hyogo 679-5198
  Japam
;
_pd_meas_2theta_range_inc 0.010
_pd_meas_2theta_range_max 76.990
_pd_meas_2theta_range_min 5.910
_pd_meas_number_of_points 6886
_pd_meas_scan_method step
_pd_prep_cool_rate 30000
_pd_prep_pressure 6000000
_pd_prep_temperature 1523(2)
_pd_proc_2theta_range_inc 0.010
_pd_proc_2theta_range_max 76.990
_pd_proc_2theta_range_min 5.910
_pd_proc_info_excluded_regions '0-5.9, 8.7-9.3, 12.8-13.7, 15.0-15.7, 77.0-80'
_pd_proc_ls_background_function 'Legendre polynomial x background data'
_pd_proc_ls_pref_orient_corr 'March-Dollase function'
_pd_proc_ls_profile_function 'Splitted Pseudo-Voigt'
_pd_proc_ls_prof_R_factor 0.033
_pd_proc_ls_prof_wR_expected 0.031
_pd_proc_ls_prof_wR_factor 0.045
_pd_proc_wavelength 1.00036
_pd_spec_mounting ' capillary'
_pd_spec_mount_mode transmission
_pd_spec_shape cylinder
_pd_spec_size_axial 3.0
_pd_spec_size_equat 0.3
_pd_spec_size_thick 0.3
_refine_ls_goodness_of_fit_all 1.43
_refine_ls_number_constraints 39
_refine_ls_number_parameters 130
_refine_ls_number_restraints 0
_cod_data_source_file wh5011.cif
_cod_data_source_block Pbar1
_cod_original_cell_volume 365.90(10)
_cod_database_code 2104905

loop_
_space_group_symop_id
_space_group_symop_operation_xyz
1 x,y,z
2 -x,-y,-z

loop_
_atom_site_type_symbol
_atom_site_label
_atom_site_fract_x
_atom_site_fract_y
_atom_site_fract_z
_atom_site_thermal_displace_type
_atom_site_occupancy
Al3+ Al1 0.7618(4) 0.6879(4) 0.4185(3) Biso 1.0
Al3+ Al2 0.4695(4) 0.8960(4) 0.2105(3) Biso 1.0
Al3+ Al3 0.9820(5) 0.3015(4) 0.0226(3) Biso 1.0
P P1 0.0083(4) 0.0074(3) 0.2594(2) Biso 1.0
P P2 0.1993(3) 0.5970(3) 0.3444(3) Biso 1.0
P P3 0.5223(4) 0.3020(3) 0.1316(3) Biso 1.0
O2- O11 0.9463(7) 0.1423(6) 0.1537(5) Biso 1.0
O2- O12 0.7696(8) 0.8770(6) 0.2642(3) Biso 1.0
O2- O13 0.1342(7) 0.8740(6) 0.1690(5) Biso 1.0
O2- O14 0.1768(7) 0.0967(6) 0.4309(5) Biso 1.0
O2- O21 0.0558(7) 0.5307(6) 0.1543(4) Biso 1.0
O2- O22 0.2652(7) 0.4339(6) 0.4180(5) Biso 1.0
O2- O23 0.0650(7) 0.7026(6) 0.4317(5) Biso 1.0
O2- O24 0.4380(8) 0.7370(5) 0.3525(5) Biso 1.0
O2- O31 0.3516(7) 0.7298(5) 0.0127(5) Biso 1.0
O2- O32 0.5181(7) 0.1299(5) 0.2119(5) Biso 1.0
O2- O33 0.2772(7) 0.3054(6) 0.0374(5) Biso 1.0
O2- O34 0.6533(6) 0.4772(6) 0.2497(5) Biso 1.0

loop_
_atom_type_symbol
_atom_type_description
_atom_type_scat_dispersion_real
_atom_type_scat_dispersion_imag
_atom_type_scat_source
? ? ? ? ?

loop_
_geom_angle_atom_site_label_1
_geom_angle_atom_site_label_2
_geom_angle_atom_site_label_3
_geom_angle_site_symmetry_1
_geom_angle_site_symmetry_2
_geom_angle_site_symmetry_3
_geom_angle
_geom_angle_publ_flag
? ? ? ? ? ? ? ?

loop_
_geom_bond_atom_site_label_1
_geom_bond_atom_site_label_2
_geom_bond_site_symmetry_1
_geom_bond_site_symmetry_2
_geom_bond_distance
_geom_bond_publ_flag
? ? ? ? ? ?
